data_7710780
loop_
_publ_author_name
'Haufe, Lisa C.'
'Arrowsmith, Merle'
'Dietz, Maximilian'
'G\"artner, Annalena'
'Bertermann, R\"udiger'
'Braunschweig, Holger'

_publ_section_title
;
 Spontaneous N<sub>2</sub>-diboranylation of
 [W(N<sub>2</sub>)<sub>2</sub>(dppe)<sub>2</sub>] with
 B<sub>2</sub>Br<sub>4</sub>(SMe<sub>2</sub>)<sub>2</sub>.
;
_journal_name_full 'Dalton transactions (Cambridge, England : 2003)'
_journal_paper_doi 10.1039/d2dt02135h
_journal_year 2022
_chemical_formula_moiety 'C158 H150 B2 Br4 N4 P8 W2'
_chemical_formula_sum 'C158 H150 B2 Br4 N4 P8 W2'
_chemical_formula_weight 3061.53
_chemical_name_systematic 2
_chemical_properties_physical Air-sensitive,Moisture-sensitive
_space_group_crystal_system triclinic
_space_group_IT_number 2
_space_group_name_Hall '-P 1'
_space_group_name_H-M_alt 'P -1'
_atom_sites_solution_hydrogens geom
_audit_creation_method 'CIF-fill 1.2n (K.Radacki 2005-21)'
_audit_update_record
;
2022-05-18 deposited with the CCDC.	2022-07-14 downloaded from the CCDC.
;
_cell_angle_alpha 63.3289(7)
_cell_angle_beta 82.3742(6)
_cell_angle_gamma 80.1777(5)
_cell_formula_units_Z 1
_cell_length_a 14.76174(9)
_cell_length_b 16.09125(10)
_cell_length_c 16.44031(12)
_cell_measurement_reflns_used 92467
_cell_measurement_temperature 99.99(10)
_cell_measurement_theta_max 79.9780
_cell_measurement_theta_min 3.0040
_cell_volume 3431.48(4)
_computing_cell_refinement 'CrysAlisPro 1.171.41.73a (Rigaku OD, 2020)'
_computing_data_collection 'CrysAlisPro 1.171.41.73a (Rigaku OD, 2020)'
_computing_data_reduction 'CrysAlisPro 1.171.41.73a (Rigaku OD, 2020)'
_computing_molecular_graphics 'ShelXLe (Huebschle et all, 2011)'
_computing_publication_material 'SHELXL-2018/3 (Sheldrick, 2018)'
_computing_structure_refinement 'SHELXL-2018/3 (Sheldrick, 2018)'
_computing_structure_solution 'SHELXT (Sheldrick, 2014)'
_diffrn_ambient_temperature 99.99(10)
_diffrn_detector 'HPAD area detector (HyPix 6000)'
_diffrn_detector_area_resol_mean 10.0
_diffrn_measured_fraction_theta_full 1.000
_diffrn_measured_fraction_theta_max 1.000
_diffrn_measurement_device_type 'Rigaku OD XtaLAB Synergy-S'
_diffrn_measurement_method '\w scans'
_diffrn_radiation_type 'Cu K\a'
_diffrn_radiation_wavelength 1.54184
_diffrn_reflns_av_R_equivalents 0.0541
_diffrn_reflns_av_unetI/netI 0.0236
_diffrn_reflns_Laue_measured_fraction_full 1.000
_diffrn_reflns_Laue_measured_fraction_max 1.000
_diffrn_reflns_limit_h_max 18
_diffrn_reflns_limit_h_min -18
_diffrn_reflns_limit_k_max 20
_diffrn_reflns_limit_k_min -20
_diffrn_reflns_limit_l_max 20
_diffrn_reflns_limit_l_min -20
_diffrn_reflns_number 145699
_diffrn_reflns_point_group_measured_fraction_full 1.000
_diffrn_reflns_point_group_measured_fraction_max 1.000
_diffrn_reflns_theta_full 67.684
_diffrn_reflns_theta_max 72.129
_diffrn_reflns_theta_min 3.014
_diffrn_source 'microfocus sealed tube (PhotonJet)'
_exptl_absorpt_coefficient_mu 5.709
_exptl_absorpt_correction_T_max 0.746
_exptl_absorpt_correction_T_min 0.065
_exptl_absorpt_correction_type gaussian
_exptl_absorpt_process_details
;
 CrysAlisPro 1.171.41.73a (Rigaku Oxford Diffraction, 2020) Numerical 
absorption correction based on gaussian integration over a multifaceted 
crystal model Empirical absorption correction using spherical harmonics, 
implemented in SCALE3 ABSPACK scaling algorithm.
;
_exptl_crystal_colour yellow
_exptl_crystal_density_diffrn 1.482
_exptl_crystal_description plate
_exptl_crystal_F_000 1544
_exptl_crystal_size_max 0.190
_exptl_crystal_size_mid 0.069
_exptl_crystal_size_min 0.039
_refine_diff_density_max 1.393
_refine_diff_density_min -1.077
_refine_diff_density_rms 0.074
_refine_ls_extinction_method none
_refine_ls_goodness_of_fit_ref 1.065
_refine_ls_hydrogen_treatment constr
_refine_ls_matrix_type full
_refine_ls_number_parameters 987
_refine_ls_number_reflns 13521
_refine_ls_number_restraints 936
_refine_ls_restrained_S_all 1.043
_refine_ls_R_factor_all 0.0271
_refine_ls_R_factor_gt 0.0254
_refine_ls_shift/su_max 0.002
_refine_ls_shift/su_mean 0.000
_refine_ls_structure_factor_coef Fsqd
_refine_ls_weighting_details 'w=1/[\s^2^(Fo^2^)+(0.0350P)^2^+2.9806P] where P=(Fo^2^+2Fc^2^)/3'
_refine_ls_weighting_scheme calc
_refine_ls_wR_factor_gt 0.0650
_refine_ls_wR_factor_ref 0.0659
_reflns_Friedel_coverage 0.000
_reflns_number_gt 12725
_reflns_number_total 13521
_reflns_threshold_expression 'I > 2\s(I)'
_cod_data_source_file d2dt02135h2.cif
_cod_data_source_block AnGa107_LiHa_a
_cod_original_cell_volume 3431.49(5)
_cod_database_code 7710780
_shelx_shelxl_version_number 2018/3
_shelx_space_group_comment
;
The symmetry employed for this shelxl refinement is uniquely defined
by the following loop, which should always be used as a source of
symmetry information in preference to the above space-group names.
They are only intended as comments.
;
_shelx_estimated_absorpt_t_min 0.410
_shelx_estimated_absorpt_t_max 0.804

loop_
_space_group_symop_operation_xyz
'x, y, z'
'-x, -y, -z'

loop_
_atom_site_label
_atom_site_type_symbol
_atom_site_fract_x
_atom_site_fract_y
_atom_site_fract_z
_atom_site_U_iso_or_equiv
_atom_site_adp_type
_atom_site_occupancy
_atom_site_site_symmetry_order
_atom_site_calc_flag
_atom_site_refinement_flags_posn
_atom_site_refinement_flags_adp
_atom_site_refinement_flags_occupancy
_atom_site_disorder_assembly
_atom_site_disorder_group
W1_1 W 0.73187(2) 0.25019(2) 0.44129(2) 0.01754(4) Uani 1 1 d . . . . .
Br1_1 Br 0.58721(2) 0.37727(2) 0.41056(2) 0.02255(6) Uani 1 1 d . . . . .
N1_1 N 0.83150(12) 0.16395(13) 0.45967(13) 0.0207(4) Uani 1 1 d . . . . .
B1_1 B 0.94347(18) 0.0187(2) 0.5031(2) 0.0271(5) Uani 1 1 d . . . . .
Br2_1 Br 0.86154(2) -0.08315(2) 0.57021(2) 0.04282(8) Uani 1 1 d . . . . .
N2_1 N 0.90614(13) 0.11096(14) 0.46705(14) 0.0242(4) Uani 1 1 d . . . . .
P1_2 P 0.80576(4) 0.37647(4) 0.44762(4) 0.01954(11) Uani 1 1 d . . . . .
C1_2 C 0.79947(16) 0.47801(15) 0.33433(16) 0.0239(5) Uani 1 1 d . . . . .
H1A_2 H 0.734899 0.507573 0.323739 0.029 Uiso 1 1 calc R U . . .
H1B_2 H 0.836859 0.525270 0.330686 0.029 Uiso 1 1 calc R U . . .
P2_2 P 0.77434(4) 0.34617(4) 0.27638(4) 0.02082(11) Uani 1 1 d . . . . .
C2_2 C 0.83635(16) 0.44278(17) 0.26300(16) 0.0253(5) Uani 1 1 d . . . . .
H2A_2 H 0.902932 0.420303 0.269512 0.030 Uiso 1 1 calc R U . . .
H2B_2 H 0.828697 0.494870 0.201251 0.030 Uiso 1 1 calc R U . . .
P3_2 P 0.63904(4) 0.13681(4) 0.43630(4) 0.02281(12) Uani 1 1 d . . . . .
C3_2 C 0.59669(18) 0.06020(18) 0.55453(19) 0.0327(5) Uani 1 1 d . . . . .
H3A_2 H 0.533377 0.086049 0.566830 0.039 Uiso 1 1 calc R U . . .
H3B_2 H 0.594351 -0.003167 0.559831 0.039 Uiso 1 1 calc R U . . .
P4_2 P 0.67950(4) 0.16989(4) 0.60515(4) 0.02267(12) Uani 1 1 d . . . . .
C4_2 C 0.65873(17) 0.05276(17) 0.62540(18) 0.0307(5) Uani 1 1 d . . . . .
H4A_2 H 0.718138 0.014887 0.621839 0.037 Uiso 1 1 calc R U . . .
H4B_2 H 0.629060 0.020865 0.687295 0.037 Uiso 1 1 calc R U . . .
C1_3 C 0.75954(10) 0.43072(10) 0.52440(9) 0.0229(4) Uani 1 1 d G . . . .
C2_3 C 0.69195(10) 0.50878(10) 0.49686(9) 0.0292(5) Uani 1 1 d G . . . .
H2_3 H 0.673212 0.537677 0.436120 0.035 Uiso 1 1 calc R U . . .
C3_3 C 0.65197(10) 0.54427(10) 0.55883(12) 0.0349(6) Uani 1 1 d G . . . .
H3_3 H 0.606109 0.597239 0.540139 0.042 Uiso 1 1 calc R U . . .
C4_3 C 0.67959(11) 0.50169(12) 0.64834(11) 0.0366(6) Uani 1 1 d G . . . .
H4_3 H 0.652466 0.525775 0.690391 0.044 Uiso 1 1 calc R U . . .
C5_3 C 0.74718(11) 0.42363(12) 0.67588(8) 0.0333(6) Uani 1 1 d G . . . .
H5_3 H 0.765913 0.394740 0.736625 0.040 Uiso 1 1 calc R U . . .
C6_3 C 0.78715(9) 0.38815(9) 0.61391(10) 0.0278(5) Uani 1 1 d G . . . .
H6_3 H 0.833013 0.335174 0.632605 0.033 Uiso 1 1 calc R U . . .
C1_4 C 0.92609(17) 0.3512(2) 0.4654(3) 0.0236(14) Uani 0.498(5) 1 d G U P A 1
C2_4 C 0.9885(2) 0.4173(2) 0.4239(2) 0.0280(10) Uani 0.498(5) 1 d G U P A 1
H2_4 H 0.967482 0.478957 0.381063 0.034 Uiso 0.498(5) 1 calc R U P A 1
C3_4 C 1.0809(2) 0.3944(3) 0.4442(3) 0.0330(11) Uani 0.498(5) 1 d G U P A 1
H3_4 H 1.121472 0.441012 0.416551 0.040 Uiso 0.498(5) 1 calc R U P A 1
C4_4 C 1.11374(17) 0.3047(3) 0.5040(3) 0.0296(12) Uani 0.498(5) 1 d G U P A 1
H4_4 H 1.176890 0.289155 0.516987 0.036 Uiso 0.498(5) 1 calc R U P A 1
C5_4 C 1.0541(2) 0.2374(2) 0.5450(3) 0.0326(11) Uani 0.498(5) 1 d G U P A 1
H5_4 H 1.076339 0.175454 0.586275 0.039 Uiso 0.498(5) 1 calc R U P A 1
C6_4 C 0.9620(2) 0.2600(2) 0.5262(3) 0.0269(11) Uani 0.498(5) 1 d G U P A 1
H6_4 H 0.922011 0.212990 0.554897 0.032 Uiso 0.498(5) 1 calc R U P A 1
C1_14 C 0.93228(17) 0.3604(2) 0.4652(3) 0.0222(14) Uani 0.502(5) 1 d G U P A 2
C2_14 C 0.9687(2) 0.43676(19) 0.4620(3) 0.0304(11) Uani 0.502(5) 1 d G U P A 2
H2_14 H 0.929758 0.493484 0.452163 0.036 Uiso 0.502(5) 1 calc R U P A 2
C3_14 C 1.0619(2) 0.4294(2) 0.4732(3) 0.0337(12) Uani 0.502(5) 1 d G U P A 2
H3_14 H 1.087044 0.480883 0.471162 0.040 Uiso 0.502(5) 1 calc R U P A 2
C4_14 C 1.11741(16) 0.3467(3) 0.4872(3) 0.0311(13) Uani 0.502(5) 1 d G U P A 2
H4_14 H 1.181224 0.341591 0.494382 0.037 Uiso 0.502(5) 1 calc R U P A 2
C5_14 C 1.0818(2) 0.2718(3) 0.4909(3) 0.0309(11) Uani 0.502(5) 1 d G U P A 2
H5_14 H 1.120520 0.214698 0.502038 0.037 Uiso 0.502(5) 1 calc R U P A 2
C6_14 C 0.9874(2) 0.2793(2) 0.4783(3) 0.0271(10) Uani 0.502(5) 1 d G U P A 2
H6_14 H 0.962789 0.228203 0.478972 0.033 Uiso 0.502(5) 1 calc R U P A 2
C1_5 C 0.67869(16) 0.40607(17) 0.20233(16) 0.0256(5) Uani 1 1 d . . . . .
C2_5 C 0.62477(18) 0.35164(18) 0.18758(18) 0.0316(5) Uani 1 1 d . . . . .
H2_5 H 0.642160 0.285861 0.210770 0.038 Uiso 1 1 calc R U . . .
C3_5 C 0.54606(19) 0.3921(2) 0.1395(2) 0.0389(6) Uani 1 1 d . . . . .
H3_5 H 0.510512 0.354339 0.128986 0.047 Uiso 1 1 calc R U . . .
C4_5 C 0.51931(19) 0.4877(2) 0.1069(2) 0.0406(7) Uani 1 1 d . . . . .
H4_5 H 0.464876 0.515544 0.074764 0.049 Uiso 1 1 calc R U . . .
C5_5 C 0.5721(2) 0.5425(2) 0.1212(2) 0.0408(6) Uani 1 1 d . . . . .
H5_5 H 0.553592 0.607989 0.099164 0.049 Uiso 1 1 calc R U . . .
C6_5 C 0.65188(18) 0.50252(18) 0.16757(18) 0.0331(5) Uani 1 1 d . . . . .
H6_5 H 0.688515 0.541035 0.175711 0.040 Uiso 1 1 calc R U . . .
C1_6 C 0.85770(16) 0.29457(16) 0.21375(17) 0.0254(5) Uani 1 1 d . . . . .
C2_6 C 0.93872(17) 0.24289(18) 0.25658(18) 0.0289(5) Uani 1 1 d . . . . .
H2_6 H 0.948051 0.235999 0.315468 0.035 Uiso 1 1 calc R U . . .
C3_6 C 1.00497(19) 0.2020(2) 0.2130(2) 0.0371(6) Uani 1 1 d . . . . .
H3_6 H 1.059324 0.166690 0.242564 0.045 Uiso 1 1 calc R U . . .
C4_6 C 0.9927(2) 0.2121(2) 0.1273(2) 0.0408(6) Uani 1 1 d . . . . .
H4_6 H 1.038525 0.183909 0.097866 0.049 Uiso 1 1 calc R U . . .
C5_6 C 0.9134(2) 0.2634(2) 0.0840(2) 0.0393(6) Uani 1 1 d . . . . .
H5_6 H 0.905142 0.270809 0.024705 0.047 Uiso 1 1 calc R U . . .
C6_6 C 0.84564(19) 0.30421(18) 0.12756(18) 0.0316(5) Uani 1 1 d . . . . .
H6_6 H 0.791062 0.338714 0.098001 0.038 Uiso 1 1 calc R U . . .
C1_7 C 0.69923(16) 0.05425(16) 0.39226(18) 0.0258(5) Uani 1 1 d . . . . .
C2_7 C 0.66771(18) -0.03087(18) 0.4140(2) 0.0332(6) Uani 1 1 d . . . . .
H2_7 H 0.616646 -0.049791 0.456877 0.040 Uiso 1 1 calc R U . . .
C3_7 C 0.7104(2) -0.0880(2) 0.3734(2) 0.0416(7) Uani 1 1 d . . . . .
H3_7 H 0.688574 -0.145842 0.388822 0.050 Uiso 1 1 calc R U . . .
C4_7 C 0.7849(2) -0.0608(2) 0.3104(2) 0.0447(7) Uani 1 1 d . . . . .
H4_7 H 0.813563 -0.099408 0.281897 0.054 Uiso 1 1 calc R U . . .
C5_7 C 0.8172(2) 0.0228(2) 0.2893(2) 0.0386(6) Uani 1 1 d . . . . .
H5_7 H 0.868496 0.041475 0.246591 0.046 Uiso 1 1 calc R U . . .
C6_7 C 0.77474(17) 0.07953(17) 0.33050(18) 0.0289(5) Uani 1 1 d . . . . .
H6_7 H 0.797794 0.136496 0.316131 0.035 Uiso 1 1 calc R U . . .
C1_8 C 0.53000(16) 0.17163(17) 0.37937(19) 0.0284(5) Uani 1 1 d . . . . .
C2_8 C 0.52001(17) 0.15337(17) 0.3063(2) 0.0312(5) Uani 1 1 d . . . . .
H2_8 H 0.571128 0.123832 0.283216 0.037 Uiso 1 1 calc R U . . .
C3_8 C 0.43558(19) 0.17795(19) 0.2662(2) 0.0387(6) Uani 1 1 d . . . . .
H3_8 H 0.429481 0.165084 0.216263 0.046 Uiso 1 1 calc R U . . .
C4_8 C 0.36100(19) 0.2211(2) 0.2996(3) 0.0454(8) Uani 1 1 d . . . . .
H4_8 H 0.303173 0.236677 0.273571 0.055 Uiso 1 1 calc R U . . .
C5_8 C 0.37081(18) 0.2415(2) 0.3709(3) 0.0439(7) Uani 1 1 d . . . . .
H5_8 H 0.319831 0.272132 0.392946 0.053 Uiso 1 1 calc R U . . .
C6_8 C 0.45484(17) 0.21748(18) 0.4108(2) 0.0350(6) Uani 1 1 d . . . . .
H6_8 H 0.461026 0.232317 0.459382 0.042 Uiso 1 1 calc R U . . .
C1_9 C 0.57426(16) 0.21479(17) 0.65363(16) 0.0262(5) Uani 1 1 d . . . . .
C2_9 C 0.56343(16) 0.30759(17) 0.64147(17) 0.0271(5) Uani 1 1 d . . . . .
H2_9 H 0.609119 0.346778 0.606090 0.033 Uiso 1 1 calc R U . . .
C3_9 C 0.48718(18) 0.34340(19) 0.68015(19) 0.0329(5) Uani 1 1 d . . . . .
H3_9 H 0.482236 0.405826 0.673279 0.040 Uiso 1 1 calc R U . . .
C4_9 C 0.4184(2) 0.2885(2) 0.7286(2) 0.0477(8) Uani 1 1 d . . . . .
H4_9 H 0.365487 0.313194 0.754264 0.057 Uiso 1 1 calc R U . . .
C5_9 C 0.4273(2) 0.1970(2) 0.7395(3) 0.0556(9) Uani 1 1 d . . . . .
H5_9 H 0.379782 0.159185 0.772120 0.067 Uiso 1 1 calc R U . . .
C6_9 C 0.5049(2) 0.1598(2) 0.7033(2) 0.0409(7) Uani 1 1 d . . . . .
H6_9 H 0.510743 0.096520 0.712603 0.049 Uiso 1 1 calc R U . . .
C1_10 C 0.7628(14) 0.1517(10) 0.6919(11) 0.023(2) Uani 0.505(7) 1 d . U P B 1
C2_10 C 0.7390(5) 0.1684(6) 0.7671(5) 0.0248(15) Uani 0.505(7) 1 d . U P B 1
H2_10 H 0.676615 0.187651 0.780601 0.030 Uiso 0.505(7) 1 calc R U P B 1
C3_10 C 0.8066(5) 0.1570(6) 0.8232(5) 0.0326(15) Uani 0.505(7) 1 d . U P B 1
H3_10 H 0.790231 0.167037 0.876293 0.039 Uiso 0.505(7) 1 calc R U P B 1
C4_10 C 0.8976(6) 0.1313(6) 0.8031(5) 0.0371(15) Uani 0.505(7) 1 d . U P B 1
H4_10 H 0.943715 0.126005 0.840973 0.045 Uiso 0.505(7) 1 calc R U P B 1
C5_10 C 0.9221(4) 0.1131(5) 0.7279(4) 0.0375(13) Uani 0.505(7) 1 d . U P B 1
H5_10 H 0.984509 0.093609 0.715021 0.045 Uiso 0.505(7) 1 calc R U P B 1
C6_10 C 0.8541(4) 0.1237(5) 0.6707(4) 0.0324(13) Uani 0.505(7) 1 d . U P B 1
H6_10 H 0.869859 0.112068 0.618505 0.039 Uiso 0.505(7) 1 calc R U P B 1
C1_110 C 0.7663(15) 0.1367(10) 0.6823(12) 0.025(2) Uani 0.495(7) 1 d . U P B 2
C2_110 C 0.7631(6) 0.1765(7) 0.7432(7) 0.0316(17) Uani 0.495(7) 1 d . U P B 2
H2_110 H 0.710097 0.217497 0.747382 0.038 Uiso 0.495(7) 1 calc R U P B 2
C3_110 C 0.8367(7) 0.1573(6) 0.7983(6) 0.0370(16) Uani 0.495(7) 1 d . U P B 2
H3_110 H 0.833226 0.185195 0.838932 0.044 Uiso 0.495(7) 1 calc R U P B 2
C4_110 C 0.9140(6) 0.0973(6) 0.7928(5) 0.0350(15) Uani 0.495(7) 1 d . U P B 2
H4_110 H 0.964670 0.085262 0.828323 0.042 Uiso 0.495(7) 1 calc R U P B 2
C5_110 C 0.9172(4) 0.0554(5) 0.7355(4) 0.0379(14) Uani 0.495(7) 1 d . U P B 2
H5_110 H 0.970018 0.013657 0.732629 0.046 Uiso 0.495(7) 1 calc R U P B 2
C6_110 C 0.8442(4) 0.0730(5) 0.6816(4) 0.0310(12) Uani 0.495(7) 1 d . U P B 2
H6_110 H 0.847213 0.041631 0.644038 0.037 Uiso 0.495(7) 1 calc R U P B 2
C1_11 C 0.11035(19) 0.4003(2) 0.2042(2) 0.0412(6) Uani 1 1 d . . . . .
H1_11 H 0.066957 0.370831 0.252855 0.049 Uiso 1 1 calc R U . . .
C2_11 C 0.1894(2) 0.4221(2) 0.2220(2) 0.0407(6) Uani 1 1 d . . . . .
H2_11 H 0.199712 0.409289 0.282541 0.049 Uiso 1 1 calc R U . . .
C3_11 C 0.2539(2) 0.4629(2) 0.1512(2) 0.0441(7) Uani 1 1 d . . . . .
H3_11 H 0.308842 0.477437 0.163468 0.053 Uiso 1 1 calc R U . . .
C4_11 C 0.2387(2) 0.4822(2) 0.0636(2) 0.0446(7) Uani 1 1 d . . . . .
H4_11 H 0.283207 0.509619 0.015320 0.054 Uiso 1 1 calc R U . . .
C5_11 C 0.1582(2) 0.4617(2) 0.0458(2) 0.0484(7) Uani 1 1 d . . . . .
H5_11 H 0.147217 0.475623 -0.014950 0.058 Uiso 1 1 calc R U . . .
C6_11 C 0.0938(2) 0.4211(2) 0.1162(2) 0.0489(8) Uani 1 1 d . . . . .
H6_11 H 0.038367 0.407517 0.103886 0.059 Uiso 1 1 calc R U . . .
C1_12 C 0.9749(3) -0.0838(2) 0.0128(2) 0.0478(8) Uani 1 1 d . . . . .
H1_12 H 0.957765 -0.141659 0.021472 0.057 Uiso 1 1 calc R U . . .
C2_12 C 0.9133(2) -0.0234(2) 0.0376(2) 0.0402(6) Uani 1 1 d . . . . .
H2_12 H 0.853687 -0.039533 0.063665 0.048 Uiso 1 1 calc R U . . .
C3_12 C 0.9384(2) 0.0604(2) 0.0246(2) 0.0505(8) Uani 1 1 d . . . . .
H3_12 H 0.895956 0.102319 0.041404 0.061 Uiso 1 1 calc R U . . .
C1_13 C 0.3464(2) 0.21647(18) -0.01695(18) 0.0535(13) Uani 0.602(5) 1 d G U P C 1
H1_13 H 0.383050 0.256991 -0.066081 0.064 Uiso 0.602(5) 1 calc R U P C 1
C2_13 C 0.3005(2) 0.24535(19) 0.0480(2) 0.0477(13) Uani 0.602(5) 1 d G U P C 1
H2_13 H 0.306103 0.305465 0.042927 0.057 Uiso 0.602(5) 1 calc R U P C 1
C3_13 C 0.24644(19) 0.1856(3) 0.12039(18) 0.0470(14) Uani 0.602(5) 1 d G U P C 1
H3_13 H 0.215331 0.205242 0.164455 0.056 Uiso 0.602(5) 1 calc R U P C 1
C4_13 C 0.23820(19) 0.0971(3) 0.1279(2) 0.0551(16) Uani 0.602(5) 1 d G U P C 1
H4_13 H 0.201508 0.056540 0.176986 0.066 Uiso 0.602(5) 1 calc R U P C 1
C5_13 C 0.2840(2) 0.06818(19) 0.0629(3) 0.0560(14) Uani 0.602(5) 1 d G U P C 1
H5_13 H 0.278451 0.008067 0.067986 0.067 Uiso 0.602(5) 1 calc R U P C 1
C6_13 C 0.3381(3) 0.1279(2) -0.0095(2) 0.0535(13) Uani 0.602(5) 1 d G U P C 1
H6_13 H 0.369220 0.108287 -0.053553 0.064 Uiso 0.602(5) 1 calc R U P C 1
C1_113 C 0.3311(3) 0.2578(2) 0.0539(3) 0.0488(19) Uani 0.398(5) 1 d G U P C 2
H1_113 H 0.338098 0.322007 0.032823 0.059 Uiso 0.398(5) 1 calc R U P C 2
C2_113 C 0.2585(2) 0.2238(3) 0.1070(2) 0.0357(16) Uani 0.398(5) 1 d G U P C 2
H2_113 H 0.212680 0.264316 0.122614 0.043 Uiso 0.398(5) 1 calc R U P C 2
C3_113 C 0.24766(18) 0.1307(3) 0.14020(16) 0.0394(17) Uani 0.398(5) 1 d G U P C 2
H3_113 H 0.198468 0.106352 0.183875 0.047 Uiso 0.398(5) 1 calc R U P C 2
C4_113 C 0.3082(2) 0.07130(18) 0.1105(2) 0.0498(17) Uani 0.398(5) 1 d G U P C 2
H4_113 H 0.294313 0.010678 0.124277 0.060 Uiso 0.398(5) 1 calc R U P C 2
C5_113 C 0.39064(17) 0.1036(2) 0.0594(3) 0.0559(18) Uani 0.398(5) 1 d G U P C 2
H5_113 H 0.438391 0.062507 0.046809 0.067 Uiso 0.398(5) 1 calc R U P C 2
C6_113 C 0.39866(19) 0.1987(2) 0.0284(3) 0.0534(18) Uani 0.398(5) 1 d G U P C 2
H6_113 H 0.450482 0.224015 -0.010497 0.064 Uiso 0.398(5) 1 calc R U P C 2
C1_15 C 0.4189(3) 0.8065(4) 0.0599(3) 0.0620(15) Uani 0.626(7) 1 d G U P D 1
H1_15 H 0.455899 0.802255 0.105031 0.074 Uiso 0.626(7) 1 calc R U P D 1
C2_15 C 0.4120(4) 0.8874(3) -0.0229(3) 0.0643(15) Uani 0.626(7) 1 d G U P D 1
H2_15 H 0.444293 0.938120 -0.033976 0.077 Uiso 0.626(7) 1 calc R U P D 1
C3_15 C 0.3575(4) 0.8936(4) -0.0894(3) 0.0581(16) Uani 0.626(7) 1 d G U P D 1
H3_15 H 0.352853 0.948519 -0.145595 0.070 Uiso 0.626(7) 1 calc R U P D 1
C4_15 C 0.3100(4) 0.8188(5) -0.0731(4) 0.0513(17) Uani 0.626(7) 1 d G U P D 1
H4_15 H 0.273025 0.823051 -0.118222 0.062 Uiso 0.626(7) 1 calc R U P D 1
C5_15 C 0.3169(4) 0.7379(4) 0.0097(5) 0.0515(15) Uani 0.626(7) 1 d G U P D 1
H5_15 H 0.284638 0.687180 0.020786 0.062 Uiso 0.626(7) 1 calc R U P D 1
C6_15 C 0.3714(4) 0.7317(3) 0.0762(4) 0.0588(16) Uani 0.626(7) 1 d G U P D 1
H6_15 H 0.376072 0.676785 0.132415 0.071 Uiso 0.626(7) 1 calc R U P D 1
C1_115 C 0.3741(6) 0.8451(6) 0.0652(5) 0.0573(19) Uani 0.374(7) 1 d G U P D 2
H1_115 H 0.392207 0.855855 0.112635 0.069 Uiso 0.374(7) 1 calc R U P D 2
C2_115 C 0.3581(6) 0.9202(5) -0.0204(5) 0.059(2) Uani 0.374(7) 1 d G U P D 2
H2_115 H 0.365380 0.981876 -0.031039 0.071 Uiso 0.374(7) 1 calc R U P D 2
C3_115 C 0.3313(6) 0.9044(7) -0.0904(5) 0.059(2) Uani 0.374(7) 1 d G U P D 2
H3_115 H 0.320480 0.955385 -0.148455 0.071 Uiso 0.374(7) 1 calc R U P D 2
C4_115 C 0.3206(8) 0.8136(8) -0.0747(8) 0.051(3) Uani 0.374(7) 1 d G U P D 2
H4_115 H 0.302395 0.802866 -0.122201 0.061 Uiso 0.374(7) 1 calc R U P D 2
C5_115 C 0.3365(8) 0.7385(6) 0.0109(9) 0.049(2) Uani 0.374(7) 1 d G U P D 2
H5_115 H 0.329226 0.676842 0.021469 0.059 Uiso 0.374(7) 1 calc R U P D 2
C6_115 C 0.3633(7) 0.7543(5) 0.0808(6) 0.057(2) Uani 0.374(7) 1 d G U P D 2
H6_115 H 0.374129 0.703336 0.138888 0.069 Uiso 0.374(7) 1 calc R U P D 2
C1_16 C 0.0369(7) 0.3602(9) 0.8587(8) 0.0438(19) Uani 0.550(8) 1 d . U P E 1
H1_16 H 0.009298 0.387705 0.897887 0.053 Uiso 0.550(8) 1 calc R U P E 1
C2_16 C -0.0115(5) 0.3730(5) 0.7818(7) 0.0515(17) Uani 0.550(8) 1 d . U P E 1
H2_16 H -0.070504 0.408904 0.769512 0.062 Uiso 0.550(8) 1 calc R U P E 1
C3_16 C 0.0323(5) 0.3303(5) 0.7263(6) 0.0489(16) Uani 0.550(8) 1 d . U P E 1
H3_16 H 0.002794 0.336967 0.675350 0.059 Uiso 0.550(8) 1 calc R U P E 1
C4_16 C 0.1169(6) 0.2795(7) 0.7453(8) 0.0430(18) Uani 0.550(8) 1 d . U P E 1
H4_16 H 0.146511 0.251121 0.707442 0.052 Uiso 0.550(8) 1 calc R U P E 1
C5_16 C 0.1597(7) 0.2693(6) 0.8193(7) 0.045(2) Uani 0.550(8) 1 d . U P E 1
H5_16 H 0.218383 0.232862 0.831953 0.054 Uiso 0.550(8) 1 calc R U P E 1
C6_16 C 0.1208(7) 0.3094(7) 0.8751(7) 0.048(2) Uani 0.550(8) 1 d . U P E 1
H6_16 H 0.152537 0.301758 0.925092 0.058 Uiso 0.550(8) 1 calc R U P E 1
C1_116 C 0.0151(10) 0.3630(12) 0.8415(11) 0.050(3) Uani 0.450(8) 1 d . U P E 2
H1_116 H -0.034647 0.399612 0.857951 0.060 Uiso 0.450(8) 1 calc R U P E 2
C2_116 C 0.0124(7) 0.3409(7) 0.7715(8) 0.053(2) Uani 0.450(8) 1 d . U P E 2
H2_116 H -0.041417 0.362106 0.738216 0.064 Uiso 0.450(8) 1 calc R U P E 2
C3_116 C 0.0845(8) 0.2893(9) 0.7470(10) 0.044(2) Uani 0.450(8) 1 d . U P E 2
H3_116 H 0.079662 0.275075 0.697730 0.053 Uiso 0.450(8) 1 calc R U P E 2
C4_116 C 0.1629(10) 0.2581(8) 0.7925(8) 0.044(2) Uani 0.450(8) 1 d . U P E 2
H4_116 H 0.211992 0.223129 0.773183 0.053 Uiso 0.450(8) 1 calc R U P E 2
C5_116 C 0.1744(7) 0.2748(6) 0.8644(7) 0.0468(18) Uani 0.450(8) 1 d . U P E 2
H5_116 H 0.229792 0.252772 0.895398 0.056 Uiso 0.450(8) 1 calc R U P E 2
C6_116 C 0.0996(9) 0.3266(8) 0.8901(9) 0.048(2) Uani 0.450(8) 1 d . U P E 2
H6_116 H 0.104135 0.338374 0.941003 0.057 Uiso 0.450(8) 1 calc R U P E 2

loop_
_atom_site_aniso_label
_atom_site_aniso_U_11
_atom_site_aniso_U_22
_atom_site_aniso_U_33
_atom_site_aniso_U_23
_atom_site_aniso_U_13
_atom_site_aniso_U_12
W1_1 0.01279(5) 0.01730(6) 0.02334(6) -0.00905(4) -0.00140(4) -0.00325(4)
Br1_1 0.01572(11) 0.02186(11) 0.02909(12) -0.01052(9) -0.00231(8) -0.00089(8)
N1_1 0.0153(9) 0.0226(9) 0.0265(10) -0.0112(8) -0.0022(7) -0.0064(7)
B1_1 0.0208(13) 0.0296(14) 0.0335(14) -0.0159(12) -0.0040(11) -0.0020(10)
Br2_1 0.02501(13) 0.02976(14) 0.0668(2) -0.01622(13) -0.00114(13) -0.00114(10)
N2_1 0.0190(9) 0.0252(10) 0.0303(10) -0.0143(8) -0.0039(8) 0.0000(8)
P1_2 0.0158(2) 0.0192(2) 0.0254(3) -0.0107(2) -0.0009(2) -0.00400(19)
C1_2 0.0228(11) 0.0200(10) 0.0283(12) -0.0084(9) -0.0020(9) -0.0069(8)
P2_2 0.0182(3) 0.0217(3) 0.0240(3) -0.0103(2) -0.0010(2) -0.0057(2)
C2_2 0.0236(11) 0.0269(11) 0.0266(12) -0.0106(9) -0.0006(9) -0.0105(9)
P3_2 0.0167(3) 0.0222(3) 0.0325(3) -0.0136(2) 0.0000(2) -0.0062(2)
C3_2 0.0297(13) 0.0308(13) 0.0399(14) -0.0164(11) 0.0084(11) -0.0156(10)
P4_2 0.0168(3) 0.0239(3) 0.0243(3) -0.0069(2) -0.0021(2) -0.0046(2)
C4_2 0.0250(12) 0.0215(11) 0.0363(14) -0.0055(10) 0.0024(10) -0.0035(9)
C1_3 0.0168(10) 0.0244(11) 0.0329(12) -0.0164(10) 0.0019(9) -0.0075(8)
C2_3 0.0213(11) 0.0294(12) 0.0411(14) -0.0188(11) -0.0013(10) -0.0042(9)
C3_3 0.0228(12) 0.0350(14) 0.0556(17) -0.0289(13) 0.0032(11) -0.0041(10)
C4_3 0.0255(12) 0.0482(16) 0.0535(17) -0.0382(14) 0.0098(11) -0.0119(11)
C5_3 0.0300(13) 0.0444(15) 0.0360(14) -0.0252(12) 0.0033(10) -0.0139(11)
C6_3 0.0209(11) 0.0323(12) 0.0353(13) -0.0184(11) -0.0003(9) -0.0072(9)
C1_4 0.022(3) 0.027(2) 0.027(3) -0.016(2) 0.003(2) -0.009(2)
C2_4 0.022(2) 0.032(2) 0.032(2) -0.0148(19) 0.0006(18) -0.0086(18)
C3_4 0.022(2) 0.040(3) 0.041(3) -0.020(2) 0.0057(19) -0.012(2)
C4_4 0.017(2) 0.041(3) 0.041(3) -0.027(2) -0.0048(19) -0.003(2)
C5_4 0.026(2) 0.033(2) 0.045(3) -0.022(2) -0.010(2) 0.0013(19)
C6_4 0.020(2) 0.027(2) 0.038(3) -0.016(2) -0.008(2) -0.0034(17)
C1_14 0.013(2) 0.029(2) 0.029(3) -0.015(2) -0.004(2) -0.005(2)
C2_14 0.023(2) 0.029(2) 0.045(3) -0.020(2) -0.001(2) -0.0077(18)
C3_14 0.023(2) 0.037(2) 0.047(3) -0.020(2) 0.001(2) -0.0150(19)
C4_14 0.018(2) 0.038(3) 0.042(3) -0.021(2) 0.001(2) -0.008(2)
C5_14 0.018(2) 0.034(2) 0.046(3) -0.022(2) -0.004(2) -0.0029(19)
C6_14 0.023(2) 0.028(2) 0.037(2) -0.019(2) -0.0039(19) -0.0048(17)
C1_5 0.0234(11) 0.0293(12) 0.0225(11) -0.0093(9) -0.0001(9) -0.0063(9)
C2_5 0.0283(13) 0.0308(13) 0.0328(13) -0.0086(10) -0.0051(10) -0.0094(10)
C3_5 0.0315(14) 0.0452(16) 0.0353(14) -0.0084(12) -0.0081(11) -0.0150(12)
C4_5 0.0274(13) 0.0473(16) 0.0337(14) -0.0040(12) -0.0088(11) -0.0047(12)
C5_5 0.0383(15) 0.0331(14) 0.0401(15) -0.0051(12) -0.0125(12) -0.0006(11)
C6_5 0.0324(13) 0.0307(13) 0.0322(13) -0.0080(11) -0.0065(10) -0.0068(10)
C1_6 0.0251(11) 0.0258(11) 0.0271(12) -0.0122(10) 0.0030(9) -0.0094(9)
C2_6 0.0231(11) 0.0349(13) 0.0296(12) -0.0144(10) 0.0023(9) -0.0080(10)
C3_6 0.0272(13) 0.0409(15) 0.0420(15) -0.0190(13) 0.0049(11) -0.0038(11)
C4_6 0.0348(15) 0.0483(16) 0.0453(16) -0.0286(14) 0.0105(12) -0.0068(12)
C5_6 0.0441(16) 0.0486(16) 0.0335(14) -0.0251(13) 0.0054(12) -0.0126(13)
C6_6 0.0322(13) 0.0336(13) 0.0311(13) -0.0150(11) 0.0016(10) -0.0099(10)
C1_7 0.0197(11) 0.0237(11) 0.0370(13) -0.0150(10) -0.0055(9) -0.0029(9)
C2_7 0.0240(12) 0.0289(12) 0.0522(16) -0.0212(12) -0.0037(11) -0.0060(10)
C3_7 0.0364(15) 0.0317(14) 0.067(2) -0.0287(14) -0.0038(14) -0.0082(11)
C4_7 0.0425(16) 0.0385(15) 0.067(2) -0.0365(15) -0.0003(14) -0.0028(12)
C5_7 0.0333(14) 0.0392(15) 0.0509(17) -0.0275(13) 0.0032(12) -0.0060(11)
C6_7 0.0251(12) 0.0263(12) 0.0388(14) -0.0169(11) -0.0023(10) -0.0046(9)
C1_8 0.0162(11) 0.0242(11) 0.0476(15) -0.0164(11) -0.0018(10) -0.0079(9)
C2_8 0.0242(12) 0.0259(12) 0.0463(15) -0.0161(11) -0.0068(11) -0.0056(9)
C3_8 0.0314(14) 0.0305(13) 0.0560(18) -0.0162(13) -0.0158(12) -0.0066(11)
C4_8 0.0234(13) 0.0358(15) 0.077(2) -0.0210(15) -0.0166(14) -0.0044(11)
C5_8 0.0188(12) 0.0367(15) 0.076(2) -0.0242(15) -0.0035(13) -0.0034(11)
C6_8 0.0221(12) 0.0307(13) 0.0551(17) -0.0211(12) -0.0001(11) -0.0059(10)
C1_9 0.0222(11) 0.0326(12) 0.0244(11) -0.0121(10) -0.0002(9) -0.0069(9)
C2_9 0.0208(11) 0.0317(12) 0.0298(12) -0.0131(10) -0.0021(9) -0.0060(9)
C3_9 0.0308(13) 0.0367(14) 0.0356(14) -0.0196(11) 0.0014(11) -0.0068(11)
C4_9 0.0400(16) 0.0528(18) 0.0577(19) -0.0346(16) 0.0244(14) -0.0154(14)
C5_9 0.0455(18) 0.0548(19) 0.076(2) -0.0402(18) 0.0355(17) -0.0281(15)
C6_9 0.0380(15) 0.0396(15) 0.0497(17) -0.0244(13) 0.0166(13) -0.0175(12)
C1_10 0.021(3) 0.031(4) 0.021(4) -0.012(3) -0.004(3) -0.005(3)
C2_10 0.022(3) 0.027(2) 0.024(3) -0.010(2) 0.001(2) -0.008(2)
C3_10 0.027(3) 0.039(3) 0.028(3) -0.010(2) -0.002(2) -0.007(3)
C4_10 0.030(3) 0.045(3) 0.033(3) -0.012(3) -0.009(2) -0.007(3)
C5_10 0.027(2) 0.044(3) 0.036(3) -0.012(2) -0.011(2) -0.002(2)
C6_10 0.023(2) 0.042(3) 0.027(2) -0.009(2) -0.0048(18) -0.004(2)
C1_110 0.028(3) 0.030(4) 0.019(3) -0.010(3) -0.003(3) -0.011(3)
C2_110 0.028(4) 0.032(3) 0.030(4) -0.008(3) -0.004(3) -0.005(3)
C3_110 0.036(4) 0.038(3) 0.038(3) -0.013(3) -0.012(3) -0.008(3)
C4_110 0.032(3) 0.037(3) 0.031(3) -0.008(3) -0.015(2) -0.005(3)
C5_110 0.026(2) 0.045(3) 0.033(2) -0.007(2) -0.0080(19) -0.003(2)
C6_110 0.026(2) 0.035(3) 0.029(2) -0.009(2) -0.0049(18) -0.007(2)
C1_11 0.0294(14) 0.0448(16) 0.0508(17) -0.0226(14) 0.0023(12) -0.0074(12)
C2_11 0.0358(15) 0.0461(16) 0.0409(16) -0.0193(13) -0.0045(12) -0.0047(12)
C3_11 0.0361(15) 0.0460(16) 0.0451(17) -0.0115(14) -0.0060(13) -0.0131(13)
C4_11 0.0477(17) 0.0369(15) 0.0447(17) -0.0123(13) -0.0006(13) -0.0114(13)
C5_11 0.065(2) 0.0410(16) 0.0430(17) -0.0182(14) -0.0121(15) -0.0114(15)
C6_11 0.0458(17) 0.0480(17) 0.059(2) -0.0243(16) -0.0107(15) -0.0141(14)
C1_12 0.069(2) 0.0401(16) 0.0434(17) -0.0220(14) 0.0080(15) -0.0267(15)
C2_12 0.0335(14) 0.0470(16) 0.0353(14) -0.0103(12) -0.0043(11) -0.0133(12)
C3_12 0.058(2) 0.0356(15) 0.0495(18) -0.0162(14) 0.0114(15) -0.0040(14)
C1_13 0.046(3) 0.046(2) 0.062(3) -0.020(2) 0.010(2) -0.011(2)
C2_13 0.039(3) 0.050(2) 0.063(3) -0.031(2) -0.002(2) -0.011(2)
C3_13 0.037(2) 0.057(3) 0.049(3) -0.024(2) -0.002(2) -0.009(3)
C4_13 0.045(3) 0.052(3) 0.050(3) -0.003(2) -0.004(2) -0.013(2)
C5_13 0.051(3) 0.044(2) 0.061(3) -0.009(2) -0.008(2) -0.010(2)
C6_13 0.053(3) 0.043(2) 0.061(3) -0.020(2) -0.002(2) -0.007(2)
C1_113 0.046(4) 0.042(3) 0.060(3) -0.024(3) 0.003(3) -0.009(3)
C2_113 0.037(3) 0.029(3) 0.042(3) -0.014(3) -0.001(3) -0.009(3)
C3_113 0.036(3) 0.032(3) 0.050(3) -0.017(3) 0.007(3) -0.015(3)
C4_113 0.056(3) 0.036(3) 0.055(3) -0.018(3) 0.007(3) -0.013(3)
C5_113 0.055(4) 0.043(3) 0.066(4) -0.024(3) 0.015(3) -0.011(3)
C6_113 0.050(4) 0.045(3) 0.062(4) -0.022(3) 0.010(3) -0.010(3)
C1_15 0.046(3) 0.081(3) 0.069(3) -0.040(3) -0.015(2) -0.003(3)
C2_15 0.052(3) 0.067(3) 0.087(3) -0.043(3) -0.010(3) -0.011(3)
C3_15 0.049(3) 0.058(3) 0.072(3) -0.031(2) -0.012(2) -0.005(2)
C4_15 0.043(3) 0.063(3) 0.063(3) -0.041(2) -0.005(2) -0.002(3)
C5_15 0.036(3) 0.062(3) 0.066(3) -0.037(2) -0.004(2) -0.004(2)
C6_15 0.045(3) 0.072(3) 0.060(3) -0.030(3) -0.003(2) -0.005(3)
C1_115 0.050(4) 0.071(4) 0.067(4) -0.044(3) -0.005(3) -0.011(3)
C2_115 0.047(4) 0.066(4) 0.076(4) -0.040(3) -0.004(3) -0.016(3)
C3_115 0.044(4) 0.069(4) 0.073(4) -0.035(3) -0.007(3) -0.016(3)
C4_115 0.041(4) 0.062(4) 0.066(4) -0.040(3) -0.011(3) -0.007(3)
C5_115 0.034(4) 0.059(4) 0.067(4) -0.038(3) 0.001(3) -0.013(3)
C6_115 0.046(4) 0.069(4) 0.062(4) -0.034(3) -0.003(3) -0.005(3)
C1_16 0.042(4) 0.037(3) 0.057(4) -0.024(3) 0.016(3) -0.020(3)
C2_16 0.039(3) 0.038(3) 0.074(4) -0.023(3) 0.007(3) -0.010(3)
C3_16 0.050(4) 0.037(3) 0.063(4) -0.022(3) -0.005(3) -0.014(3)
C4_16 0.047(4) 0.032(3) 0.051(3) -0.020(2) 0.007(4) -0.008(3)
C5_16 0.043(3) 0.038(3) 0.050(4) -0.013(3) 0.003(3) -0.013(2)
C6_16 0.048(4) 0.040(4) 0.050(3) -0.013(3) 0.008(3) -0.018(3)
C1_116 0.049(5) 0.037(3) 0.056(4) -0.016(4) 0.018(4) -0.012(4)
C2_116 0.049(4) 0.039(3) 0.061(4) -0.015(3) 0.011(3) -0.013(3)
C3_116 0.043(4) 0.039(3) 0.050(3) -0.018(3) 0.003(4) -0.014(3)
C4_116 0.048(3) 0.037(3) 0.052(4) -0.023(3) 0.005(4) -0.018(3)
C5_116 0.056(4) 0.038(3) 0.049(4) -0.018(3) 0.007(3) -0.024(3)
C6_116 0.053(5) 0.031(4) 0.055(4) -0.017(3) 0.019(3) -0.020(3)

loop_
_atom_type_symbol
_atom_type_description
_atom_type_scat_dispersion_real
_atom_type_scat_dispersion_imag
_atom_type_scat_source
C C 0.0181 0.0091 'International Tables Vol C Tables 4.2.6.8 and 6.1.1.4'
H H 0.0000 0.0000 'International Tables Vol C Tables 4.2.6.8 and 6.1.1.4'
B B 0.0090 0.0039 'International Tables Vol C Tables 4.2.6.8 and 6.1.1.4'
N N 0.0311 0.0180 'International Tables Vol C Tables 4.2.6.8 and 6.1.1.4'
P P 0.2955 0.4335 'International Tables Vol C Tables 4.2.6.8 and 6.1.1.4'
Br Br -0.6763 1.2805 'International Tables Vol C Tables 4.2.6.8 and 6.1.1.4'
W W -5.4734 5.5774 'International Tables Vol C Tables 4.2.6.8 and 6.1.1.4'

loop_
_geom_angle_atom_site_label_1
_geom_angle_atom_site_label_2
_geom_angle_atom_site_label_3
_geom_angle
_geom_angle_site_symmetry_1
_geom_angle_site_symmetry_3
_geom_angle_publ_flag
N1_1 W1_1 P4_2 90.38(6) . . ?
N1_1 W1_1 P3_2 88.84(6) . . ?
P4_2 W1_1 P3_2 79.812(19) . . ?
N1_1 W1_1 P2_2 95.20(6) . . ?
P4_2 W1_1 P2_2 173.948(19) . . ?
P3_2 W1_1 P2_2 102.599(19) . . ?
N1_1 W1_1 P1_2 98.38(6) . . ?
P4_2 W1_1 P1_2 98.478(19) . . ?
P3_2 W1_1 P1_2 172.613(18) . . ?
P2_2 W1_1 P1_2 78.416(18) . . ?
N1_1 W1_1 Br1_1 178.73(6) . . ?
P4_2 W1_1 Br1_1 90.856(14) . . ?
P3_2 W1_1 Br1_1 91.079(14) . . ?
P2_2 W1_1 Br1_1 83.578(14) . . ?
P1_2 W1_1 Br1_1 81.739(13) . . ?
N2_1 N1_1 W1_1 173.71(17) . . ?
N2_1 B1_1 B1_1 124.5(3) . 2_756 ?
N2_1 B1_1 Br2_1 120.15(19) . . ?
B1_1 B1_1 Br2_1 115.3(2) 2_756 . ?
N1_1 N2_1 B1_1 143.0(2) . . ?
C1_4 P1_2 C1_3 102.87(15) . . ?
C1_4 P1_2 C1_2 103.32(14) . . ?
C1_3 P1_2 C1_2 102.18(9) . . ?
C1_3 P1_2 C1_14 99.52(13) . . ?
C1_2 P1_2 C1_14 100.73(14) . . ?
C1_4 P1_2 W1_1 116.43(13) . . ?
C1_3 P1_2 W1_1 122.09(5) . . ?
C1_2 P1_2 W1_1 107.62(7) . . ?
C1_14 P1_2 W1_1 121.34(10) . . ?
C2_2 C1_2 P1_2 107.86(16) . . ?
C2_2 C1_2 H1A_2 110.1 . . ?
P1_2 C1_2 H1A_2 110.1 . . ?
C2_2 C1_2 H1B_2 110.1 . . ?
P1_2 C1_2 H1B_2 110.1 . . ?
H1A_2 C1_2 H1B_2 108.4 . . ?
C1_5 P2_2 C1_6 105.24(11) . . ?
C1_5 P2_2 C2_2 103.69(11) . . ?
C1_6 P2_2 C2_2 99.15(11) . . ?
C1_5 P2_2 W1_1 116.29(8) . . ?
C1_6 P2_2 W1_1 119.97(8) . . ?
C2_2 P2_2 W1_1 110.05(8) . . ?
C1_2 C2_2 P2_2 110.57(16) . . ?
C1_2 C2_2 H2A_2 109.5 . . ?
P2_2 C2_2 H2A_2 109.5 . . ?
C1_2 C2_2 H2B_2 109.5 . . ?
P2_2 C2_2 H2B_2 109.5 . . ?
H2A_2 C2_2 H2B_2 108.1 . . ?
C1_7 P3_2 C1_8 100.67(11) . . ?
C1_7 P3_2 C3_2 104.20(12) . . ?
C1_8 P3_2 C3_2 99.30(12) . . ?
C1_7 P3_2 W1_1 116.78(8) . . ?
C1_8 P3_2 W1_1 123.84(8) . . ?
C3_2 P3_2 W1_1 109.27(8) . . ?
C4_2 C3_2 P3_2 111.65(16) . . ?
C4_2 C3_2 H3A_2 109.3 . . ?
P3_2 C3_2 H3A_2 109.3 . . ?
C4_2 C3_2 H3B_2 109.3 . . ?
P3_2 C3_2 H3B_2 109.3 . . ?
H3A_2 C3_2 H3B_2 108.0 . . ?
C1_110 P4_2 C4_2 98.8(5) . . ?
C1_110 P4_2 C1_9 107.4(6) . . ?
C4_2 P4_2 C1_9 104.18(11) . . ?
C4_2 P4_2 C1_10 106.4(4) . . ?
C1_9 P4_2 C1_10 99.3(5) . . ?
C1_110 P4_2 W1_1 114.9(6) . . ?
C4_2 P4_2 W1_1 106.16(9) . . ?
C1_9 P4_2 W1_1 122.21(8) . . ?
C1_10 P4_2 W1_1 117.1(6) . . ?
C3_2 C4_2 P4_2 110.18(17) . . ?
C3_2 C4_2 H4A_2 109.6 . . ?
P4_2 C4_2 H4A_2 109.6 . . ?
C3_2 C4_2 H4B_2 109.6 . . ?
P4_2 C4_2 H4B_2 109.6 . . ?
H4A_2 C4_2 H4B_2 108.1 . . ?
C6_3 C1_3 C2_3 120.0 . . ?
C6_3 C1_3 P1_2 118.95(8) . . ?
C2_3 C1_3 P1_2 120.84(8) . . ?
C3_3 C2_3 C1_3 120.0 . . ?
C3_3 C2_3 H2_3 120.0 . . ?
C1_3 C2_3 H2_3 120.0 . . ?
C2_3 C3_3 C4_3 120.0 . . ?
C2_3 C3_3 H3_3 120.0 . . ?
C4_3 C3_3 H3_3 120.0 . . ?
C5_3 C4_3 C3_3 120.0 . . ?
C5_3 C4_3 H4_3 120.0 . . ?
C3_3 C4_3 H4_3 120.0 . . ?
C6_3 C5_3 C4_3 120.0 . . ?
C6_3 C5_3 H5_3 120.0 . . ?
C4_3 C5_3 H5_3 120.0 . . ?
C5_3 C6_3 C1_3 120.0 . . ?
C5_3 C6_3 H6_3 120.0 . . ?
C1_3 C6_3 H6_3 120.0 . . ?
C2_4 C1_4 C6_4 116.7 . . ?
C2_4 C1_4 P1_2 124.10(19) . . ?
C6_4 C1_4 P1_2 119.21(19) . . ?
C3_4 C2_4 C1_4 121.4 . . ?
C3_4 C2_4 H2_4 119.3 . . ?
C1_4 C2_4 H2_4 119.3 . . ?
C4_4 C3_4 C2_4 120.5 . . ?
C4_4 C3_4 H3_4 119.8 . . ?
C2_4 C3_4 H3_4 119.8 . . ?
C3_4 C4_4 C5_4 119.5 . . ?
C3_4 C4_4 H4_4 120.2 . . ?
C5_4 C4_4 H4_4 120.2 . . ?
C4_4 C5_4 C6_4 120.3 . . ?
C4_4 C5_4 H5_4 119.9 . . ?
C6_4 C5_4 H5_4 119.9 . . ?
C5_4 C6_4 C1_4 121.7 . . ?
C5_4 C6_4 H6_4 119.2 . . ?
C1_4 C6_4 H6_4 119.2 . . ?
C6_14 C1_14 C2_14 120.6 . . ?
C6_14 C1_14 P1_2 122.09(18) . . ?
C2_14 C1_14 P1_2 117.33(18) . . ?
C3_14 C2_14 C1_14 119.9 . . ?
C3_14 C2_14 H2_14 120.1 . . ?
C1_14 C2_14 H2_14 120.1 . . ?
C4_14 C3_14 C2_14 119.4 . . ?
C4_14 C3_14 H3_14 120.3 . . ?
C2_14 C3_14 H3_14 120.3 . . ?
C5_14 C4_14 C3_14 120.8 . . ?
C5_14 C4_14 H4_14 119.6 . . ?
C3_14 C4_14 H4_14 119.6 . . ?
C4_14 C5_14 C6_14 120.0 . . ?
C4_14 C5_14 H5_14 120.0 . . ?
C6_14 C5_14 H5_14 120.0 . . ?
C1_14 C6_14 C5_14 119.3 . . ?
C1_14 C6_14 H6_14 120.3 . . ?
C5_14 C6_14 H6_14 120.3 . . ?
C2_5 C1_5 C6_5 118.6(2) . . ?
C2_5 C1_5 P2_2 118.18(19) . . ?
C6_5 C1_5 P2_2 122.95(19) . . ?
C3_5 C2_5 C1_5 120.9(3) . . ?
C3_5 C2_5 H2_5 119.5 . . ?
C1_5 C2_5 H2_5 119.5 . . ?
C4_5 C3_5 C2_5 119.9(3) . . ?
C4_5 C3_5 H3_5 120.0 . . ?
C2_5 C3_5 H3_5 120.0 . . ?
C5_5 C4_5 C3_5 119.7(3) . . ?
C5_5 C4_5 H4_5 120.1 . . ?
C3_5 C4_5 H4_5 120.1 . . ?
C4_5 C5_5 C6_5 120.5(3) . . ?
C4_5 C5_5 H5_5 119.8 . . ?
C6_5 C5_5 H5_5 119.8 . . ?
C5_5 C6_5 C1_5 120.4(3) . . ?
C5_5 C6_5 H6_5 119.8 . . ?
C1_5 C6_5 H6_5 119.8 . . ?
C6_6 C1_6 C2_6 119.0(2) . . ?
C6_6 C1_6 P2_2 124.0(2) . . ?
C2_6 C1_6 P2_2 116.98(18) . . ?
C3_6 C2_6 C1_6 120.1(2) . . ?
C3_6 C2_6 H2_6 119.9 . . ?
C1_6 C2_6 H2_6 119.9 . . ?
C4_6 C3_6 C2_6 120.6(3) . . ?
C4_6 C3_6 H3_6 119.7 . . ?
C2_6 C3_6 H3_6 119.7 . . ?
C3_6 C4_6 C5_6 119.9(3) . . ?
C3_6 C4_6 H4_6 120.0 . . ?
C5_6 C4_6 H4_6 120.0 . . ?
C4_6 C5_6 C6_6 120.1(3) . . ?
C4_6 C5_6 H5_6 120.0 . . ?
C6_6 C5_6 H5_6 120.0 . . ?
C1_6 C6_6 C5_6 120.3(3) . . ?
C1_6 C6_6 H6_6 119.9 . . ?
C5_6 C6_6 H6_6 119.9 . . ?
C6_7 C1_7 C2_7 118.5(2) . . ?
C6_7 C1_7 P3_2 119.18(18) . . ?
C2_7 C1_7 P3_2 122.13(19) . . ?
C3_7 C2_7 C1_7 120.6(3) . . ?
C3_7 C2_7 H2_7 119.7 . . ?
C1_7 C2_7 H2_7 119.7 . . ?
C2_7 C3_7 C4_7 120.1(3) . . ?
C2_7 C3_7 H3_7 119.9 . . ?
C4_7 C3_7 H3_7 119.9 . . ?
C5_7 C4_7 C3_7 119.7(3) . . ?
C5_7 C4_7 H4_7 120.2 . . ?
C3_7 C4_7 H4_7 120.2 . . ?
C4_7 C5_7 C6_7 120.0(3) . . ?
C4_7 C5_7 H5_7 120.0 . . ?
C6_7 C5_7 H5_7 120.0 . . ?
C1_7 C6_7 C5_7 121.0(2) . . ?
C1_7 C6_7 H6_7 119.5 . . ?
C5_7 C6_7 H6_7 119.5 . . ?
C2_8 C1_8 C6_8 118.8(2) . . ?
C2_8 C1_8 P3_2 122.05(19) . . ?
C6_8 C1_8 P3_2 119.1(2) . . ?
C1_8 C2_8 C3_8 120.9(3) . . ?
C1_8 C2_8 H2_8 119.6 . . ?
C3_8 C2_8 H2_8 119.6 . . ?
C4_8 C3_8 C2_8 119.7(3) . . ?
C4_8 C3_8 H3_8 120.2 . . ?
C2_8 C3_8 H3_8 120.2 . . ?
C5_8 C4_8 C3_8 119.9(3) . . ?
C5_8 C4_8 H4_8 120.0 . . ?
C3_8 C4_8 H4_8 120.0 . . ?
C4_8 C5_8 C6_8 120.6(3) . . ?
C4_8 C5_8 H5_8 119.7 . . ?
C6_8 C5_8 H5_8 119.7 . . ?
C5_8 C6_8 C1_8 120.1(3) . . ?
C5_8 C6_8 H6_8 119.9 . . ?
C1_8 C6_8 H6_8 119.9 . . ?
C6_9 C1_9 C2_9 118.2(2) . . ?
C6_9 C1_9 P4_2 122.7(2) . . ?
C2_9 C1_9 P4_2 119.02(18) . . ?
C3_9 C2_9 C1_9 121.1(2) . . ?
C3_9 C2_9 H2_9 119.4 . . ?
C1_9 C2_9 H2_9 119.4 . . ?
C4_9 C3_9 C2_9 120.1(3) . . ?
C4_9 C3_9 H3_9 119.9 . . ?
C2_9 C3_9 H3_9 119.9 . . ?
C3_9 C4_9 C5_9 119.3(3) . . ?
C3_9 C4_9 H4_9 120.3 . . ?
C5_9 C4_9 H4_9 120.3 . . ?
C4_9 C5_9 C6_9 120.8(3) . . ?
C4_9 C5_9 H5_9 119.6 . . ?
C6_9 C5_9 H5_9 119.6 . . ?
C5_9 C6_9 C1_9 120.4(3) . . ?
C5_9 C6_9 H6_9 119.8 . . ?
C1_9 C6_9 H6_9 119.8 . . ?
C2_10 C1_10 C6_10 121.2(14) . . ?
C2_10 C1_10 P4_2 124.5(12) . . ?
C6_10 C1_10 P4_2 114.2(10) . . ?
C1_10 C2_10 C3_10 119.3(10) . . ?
C1_10 C2_10 H2_10 120.3 . . ?
C3_10 C2_10 H2_10 120.3 . . ?
C4_10 C3_10 C2_10 120.8(7) . . ?
C4_10 C3_10 H3_10 119.6 . . ?
C2_10 C3_10 H3_10 119.6 . . ?
C3_10 C4_10 C5_10 120.2(7) . . ?
C3_10 C4_10 H4_10 119.9 . . ?
C5_10 C4_10 H4_10 119.9 . . ?
C4_10 C5_10 C6_10 119.6(6) . . ?
C4_10 C5_10 H5_10 120.2 . . ?
C6_10 C5_10 H5_10 120.2 . . ?
C1_10 C6_10 C5_10 118.8(9) . . ?
C1_10 C6_10 H6_10 120.6 . . ?
C5_10 C6_10 H6_10 120.6 . . ?
C2_110 C1_110 C6_110 117.1(15) . . ?
C2_110 C1_110 P4_2 121.6(12) . . ?
C6_110 C1_110 P4_2 121.2(11) . . ?
C1_110 C2_110 C3_110 121.7(11) . . ?
C1_110 C2_110 H2_110 119.2 . . ?
C3_110 C2_110 H2_110 119.2 . . ?
C4_110 C3_110 C2_110 119.5(8) . . ?
C4_110 C3_110 H3_110 120.3 . . ?
C2_110 C3_110 H3_110 120.3 . . ?
C5_110 C4_110 C3_110 119.7(7) . . ?
C5_110 C4_110 H4_110 120.2 . . ?
C3_110 C4_110 H4_110 120.2 . . ?
C4_110 C5_110 C6_110 121.3(6) . . ?
C4_110 C5_110 H5_110 119.3 . . ?
C6_110 C5_110 H5_110 119.3 . . ?
C5_110 C6_110 C1_110 120.7(9) . . ?
C5_110 C6_110 H6_110 119.7 . . ?
C1_110 C6_110 H6_110 119.7 . . ?
C2_11 C1_11 C6_11 120.3(3) . . ?
C2_11 C1_11 H1_11 119.8 . . ?
C6_11 C1_11 H1_11 119.8 . . ?
C1_11 C2_11 C3_11 119.8(3) . . ?
C1_11 C2_11 H2_11 120.1 . . ?
C3_11 C2_11 H2_11 120.1 . . ?
C4_11 C3_11 C2_11 120.2(3) . . ?
C4_11 C3_11 H3_11 119.9 . . ?
C2_11 C3_11 H3_11 119.9 . . ?
C3_11 C4_11 C5_11 119.8(3) . . ?
C3_11 C4_11 H4_11 120.1 . . ?
C5_11 C4_11 H4_11 120.1 . . ?
C6_11 C5_11 C4_11 120.1(3) . . ?
C6_11 C5_11 H5_11 120.0 . . ?
C4_11 C5_11 H5_11 120.0 . . ?
C1_11 C6_11 C5_11 119.7(3) . . ?
C1_11 C6_11 H6_11 120.1 . . ?
C5_11 C6_11 H6_11 120.1 . . ?
C2_12 C1_12 C3_12 120.0(3) . 2_755 ?
C2_12 C1_12 H1_12 120.0 . . ?
C3_12 C1_12 H1_12 120.0 2_755 . ?
C3_12 C2_12 C1_12 119.7(3) . . ?
C3_12 C2_12 H2_12 120.2 . . ?
C1_12 C2_12 H2_12 120.2 . . ?
C2_12 C3_12 C1_12 120.3(3) . 2_755 ?
C2_12 C3_12 H3_12 119.8 . . ?
C1_12 C3_12 H3_12 119.8 2_755 . ?
C6_13 C1_13 C2_13 120.0 . . ?
C6_13 C1_13 H1_13 120.0 . . ?
C2_13 C1_13 H1_13 120.0 . . ?
C3_13 C2_13 C1_13 120.0 . . ?
C3_13 C2_13 H2_13 120.0 . . ?
C1_13 C2_13 H2_13 120.0 . . ?
C2_13 C3_13 C4_13 120.0 . . ?
C2_13 C3_13 H3_13 120.0 . . ?
C4_13 C3_13 H3_13 120.0 . . ?
C5_13 C4_13 C3_13 120.0 . . ?
C5_13 C4_13 H4_13 120.0 . . ?
C3_13 C4_13 H4_13 120.0 . . ?
C4_13 C5_13 C6_13 120.0 . . ?
C4_13 C5_13 H5_13 120.0 . . ?
C6_13 C5_13 H5_13 120.0 . . ?
C5_13 C6_13 C1_13 120.0 . . ?
C5_13 C6_13 H6_13 120.0 . . ?
C1_13 C6_13 H6_13 120.0 . . ?
C2_113 C1_113 C6_113 119.9 . . ?
C2_113 C1_113 H1_113 120.1 . . ?
C6_113 C1_113 H1_113 120.1 . . ?
C1_113 C2_113 C3_113 121.3 . . ?
C1_113 C2_113 H2_113 119.4 . . ?
C3_113 C2_113 H2_113 119.4 . . ?
C2_113 C3_113 C4_113 120.9 . . ?
C2_113 C3_113 H3_113 119.6 . . ?
C4_113 C3_113 H3_113 119.6 . . ?
C3_113 C4_113 C5_113 118.6 . . ?
C3_113 C4_113 H4_113 120.7 . . ?
C5_113 C4_113 H4_113 120.7 . . ?
C6_113 C5_113 C4_113 117.1 . . ?
C6_113 C5_113 H5_113 121.4 . . ?
C4_113 C5_113 H5_113 121.4 . . ?
C5_113 C6_113 C1_113 121.2 . . ?
C5_113 C6_113 H6_113 119.4 . . ?
C1_113 C6_113 H6_113 119.4 . . ?
C6_15 C1_15 C2_15 120.0 . . ?
C6_15 C1_15 H1_15 120.0 . . ?
C2_15 C1_15 H1_15 120.0 . . ?
C3_15 C2_15 C1_15 120.0 . . ?
C3_15 C2_15 H2_15 120.0 . . ?
C1_15 C2_15 H2_15 120.0 . . ?
C2_15 C3_15 C4_15 120.0 . . ?
C2_15 C3_15 H3_15 120.0 . . ?
C4_15 C3_15 H3_15 120.0 . . ?
C3_15 C4_15 C5_15 120.0 . . ?
C3_15 C4_15 H4_15 120.0 . . ?
C5_15 C4_15 H4_15 120.0 . . ?
C6_15 C5_15 C4_15 120.0 . . ?
C6_15 C5_15 H5_15 120.0 . . ?
C4_15 C5_15 H5_15 120.0 . . ?
C1_15 C6_15 C5_15 120.0 . . ?
C1_15 C6_15 H6_15 120.0 . . ?
C5_15 C6_15 H6_15 120.0 . . ?
C2_115 C1_115 C6_115 120.0 . . ?
C2_115 C1_115 H1_115 120.0 . . ?
C6_115 C1_115 H1_115 120.0 . . ?
C3_115 C2_115 C1_115 120.0 . . ?
C3_115 C2_115 H2_115 120.0 . . ?
C1_115 C2_115 H2_115 120.0 . . ?
C2_115 C3_115 C4_115 120.0 . . ?
C2_115 C3_115 H3_115 120.0 . . ?
C4_115 C3_115 H3_115 120.0 . . ?
C5_115 C4_115 C3_115 120.0 . . ?
C5_115 C4_115 H4_115 120.0 . . ?
C3_115 C4_115 H4_115 120.0 . . ?
C4_115 C5_115 C6_115 120.0 . . ?
C4_115 C5_115 H5_115 120.0 . . ?
C6_115 C5_115 H5_115 120.0 . . ?
C5_115 C6_115 C1_115 120.0 . . ?
C5_115 C6_115 H6_115 120.0 . . ?
C1_115 C6_115 H6_115 120.0 . . ?
C6_16 C1_16 C2_16 120.6(12) . . ?
C6_16 C1_16 H1_16 119.7 . . ?
C2_16 C1_16 H1_16 119.7 . . ?
C3_16 C2_16 C1_16 117.4(9) . . ?
C3_16 C2_16 H2_16 121.3 . . ?
C1_16 C2_16 H2_16 121.3 . . ?
C4_16 C3_16 C2_16 120.1(9) . . ?
C4_16 C3_16 H3_16 119.9 . . ?
C2_16 C3_16 H3_16 119.9 . . ?
C3_16 C4_16 C5_16 120.1(10) . . ?
C3_16 C4_16 H4_16 119.9 . . ?
C5_16 C4_16 H4_16 119.9 . . ?
C6_16 C5_16 C4_16 122.3(11) . . ?
C6_16 C5_16 H5_16 118.8 . . ?
C4_16 C5_16 H5_16 118.8 . . ?
C1_16 C6_16 C5_16 119.5(12) . . ?
C1_16 C6_16 H6_16 120.3 . . ?
C5_16 C6_16 H6_16 120.3 . . ?
C2_116 C1_116 C6_116 115.5(15) . . ?
C2_116 C1_116 H1_116 122.2 . . ?
C6_116 C1_116 H1_116 122.2 . . ?
C1_116 C2_116 C3_116 122.3(14) . . ?
C1_116 C2_116 H2_116 118.9 . . ?
C3_116 C2_116 H2_116 118.9 . . ?
C4_116 C3_116 C2_116 120.7(14) . . ?
C4_116 C3_116 H3_116 119.6 . . ?
C2_116 C3_116 H3_116 119.6 . . ?
C3_116 C4_116 C5_116 122.9(13) . . ?
C3_116 C4_116 H4_116 118.5 . . ?
C5_116 C4_116 H4_116 118.5 . . ?
C4_116 C5_116 C6_116 116.0(12) . . ?
C4_116 C5_116 H5_116 122.0 . . ?
C6_116 C5_116 H5_116 122.0 . . ?
C5_116 C6_116 C1_116 122.5(15) . . ?
C5_116 C6_116 H6_116 118.8 . . ?
C1_116 C6_116 H6_116 118.8 . . ?

loop_
_geom_bond_atom_site_label_1
_geom_bond_atom_site_label_2
_geom_bond_distance
_geom_bond_site_symmetry_2
_geom_bond_publ_flag
W1_1 N1_1 1.7959(19) . ?
W1_1 P4_2 2.4875(6) . ?
W1_1 P3_2 2.4960(5) . ?
W1_1 P2_2 2.4998(6) . ?
W1_1 P1_2 2.5111(5) . ?
W1_1 Br1_1 2.6202(2) . ?
N1_1 N2_1 1.256(3) . ?
B1_1 N2_1 1.370(4) . ?
B1_1 B1_1 1.681(5) 2_756 ?
B1_1 Br2_1 2.016(3) . ?
P1_2 C1_4 1.786(2) . ?
P1_2 C1_3 1.8381(12) . ?
P1_2 C1_2 1.846(2) . ?
P1_2 C1_14 1.884(2) . ?
C1_2 C2_2 1.522(3) . ?
C1_2 H1A_2 0.9900 . ?
C1_2 H1B_2 0.9900 . ?
P2_2 C1_5 1.828(2) . ?
P2_2 C1_6 1.829(2) . ?
P2_2 C2_2 1.851(2) . ?
C2_2 H2A_2 0.9900 . ?
C2_2 H2B_2 0.9900 . ?
P3_2 C1_7 1.835(2) . ?
P3_2 C1_8 1.845(2) . ?
P3_2 C3_2 1.865(3) . ?
C3_2 C4_2 1.527(4) . ?
C3_2 H3A_2 0.9900 . ?
C3_2 H3B_2 0.9900 . ?
P4_2 C1_110 1.77(2) . ?
P4_2 C4_2 1.834(3) . ?
P4_2 C1_9 1.837(2) . ?
P4_2 C1_10 1.897(19) . ?
C4_2 H4A_2 0.9900 . ?
C4_2 H4B_2 0.9900 . ?
C1_3 C6_3 1.4000 . ?
C1_3 C2_3 1.4000 . ?
C2_3 C3_3 1.3999 . ?
C2_3 H2_3 0.9500 . ?
C3_3 C4_3 1.4000 . ?
C3_3 H3_3 0.9500 . ?
C4_3 C5_3 1.4000 . ?
C4_3 H4_3 0.9500 . ?
C5_3 C6_3 1.4000 . ?
C5_3 H5_3 0.9500 . ?
C6_3 H6_3 0.9500 . ?
C1_4 C2_4 1.4001 . ?
C1_4 C6_4 1.4113 . ?
C2_4 C3_4 1.3952 . ?
C2_4 H2_4 0.9500 . ?
C3_4 C4_4 1.3783 . ?
C3_4 H3_4 0.9500 . ?
C4_4 C5_4 1.3841 . ?
C4_4 H4_4 0.9500 . ?
C5_4 C6_4 1.3843 . ?
C5_4 H5_4 0.9500 . ?
C6_4 H6_4 0.9500 . ?
C1_14 C6_14 1.3574 . ?
C1_14 C2_14 1.4001 . ?
C2_14 C3_14 1.3904 . ?
C2_14 H2_14 0.9500 . ?
C3_14 C4_14 1.3777 . ?
C3_14 H3_14 0.9500 . ?
C4_14 C5_14 1.3695 . ?
C4_14 H4_14 0.9500 . ?
C5_14 C6_14 1.4118 . ?
C5_14 H5_14 0.9500 . ?
C6_14 H6_14 0.9500 . ?
C1_5 C2_5 1.393(3) . ?
C1_5 C6_5 1.395(4) . ?
C2_5 C3_5 1.386(4) . ?
C2_5 H2_5 0.9500 . ?
C3_5 C4_5 1.385(4) . ?
C3_5 H3_5 0.9500 . ?
C4_5 C5_5 1.382(4) . ?
C4_5 H4_5 0.9500 . ?
C5_5 C6_5 1.386(4) . ?
C5_5 H5_5 0.9500 . ?
C6_5 H6_5 0.9500 . ?
C1_6 C6_6 1.387(4) . ?
C1_6 C2_6 1.406(4) . ?
C2_6 C3_6 1.385(4) . ?
C2_6 H2_6 0.9500 . ?
C3_6 C4_6 1.378(4) . ?
C3_6 H3_6 0.9500 . ?
C4_6 C5_6 1.386(4) . ?
C4_6 H4_6 0.9500 . ?
C5_6 C6_6 1.397(4) . ?
C5_6 H5_6 0.9500 . ?
C6_6 H6_6 0.9500 . ?
C1_7 C6_7 1.387(4) . ?
C1_7 C2_7 1.398(3) . ?
C2_7 C3_7 1.389(4) . ?
C2_7 H2_7 0.9500 . ?
C3_7 C4_7 1.390(5) . ?
C3_7 H3_7 0.9500 . ?
C4_7 C5_7 1.383(4) . ?
C4_7 H4_7 0.9500 . ?
C5_7 C6_7 1.391(4) . ?
C5_7 H5_7 0.9500 . ?
C6_7 H6_7 0.9500 . ?
C1_8 C2_8 1.390(4) . ?
C1_8 C6_8 1.397(4) . ?
C2_8 C3_8 1.400(4) . ?
C2_8 H2_8 0.9500 . ?
C3_8 C4_8 1.385(5) . ?
C3_8 H3_8 0.9500 . ?
C4_8 C5_8 1.381(5) . ?
C4_8 H4_8 0.9500 . ?
C5_8 C6_8 1.394(4) . ?
C5_8 H5_8 0.9500 . ?
C6_8 H6_8 0.9500 . ?
C1_9 C6_9 1.391(4) . ?
C1_9 C2_9 1.398(4) . ?
C2_9 C3_9 1.386(4) . ?
C2_9 H2_9 0.9500 . ?
C3_9 C4_9 1.380(4) . ?
C3_9 H3_9 0.9500 . ?
C4_9 C5_9 1.387(5) . ?
C4_9 H4_9 0.9500 . ?
C5_9 C6_9 1.388(4) . ?
C5_9 H5_9 0.9500 . ?
C6_9 H6_9 0.9500 . ?
C1_10 C2_10 1.370(16) . ?
C1_10 C6_10 1.395(19) . ?
C2_10 C3_10 1.383(11) . ?
C2_10 H2_10 0.9500 . ?
C3_10 C4_10 1.379(10) . ?
C3_10 H3_10 0.9500 . ?
C4_10 C5_10 1.384(10) . ?
C4_10 H4_10 0.9500 . ?
C5_10 C6_10 1.403(8) . ?
C5_10 H5_10 0.9500 . ?
C6_10 H6_10 0.9500 . ?
C1_110 C2_110 1.403(17) . ?
C1_110 C6_110 1.406(19) . ?
C2_110 C3_110 1.412(12) . ?
C2_110 H2_110 0.9500 . ?
C3_110 C4_110 1.384(11) . ?
C3_110 H3_110 0.9500 . ?
C4_110 C5_110 1.375(11) . ?
C4_110 H4_110 0.9500 . ?
C5_110 C6_110 1.397(8) . ?
C5_110 H5_110 0.9500 . ?
C6_110 H6_110 0.9500 . ?
C1_11 C2_11 1.375(4) . ?
C1_11 C6_11 1.378(5) . ?
C1_11 H1_11 0.9500 . ?
C2_11 C3_11 1.388(4) . ?
C2_11 H2_11 0.9500 . ?
C3_11 C4_11 1.371(5) . ?
C3_11 H3_11 0.9500 . ?
C4_11 C5_11 1.386(5) . ?
C4_11 H4_11 0.9500 . ?
C5_11 C6_11 1.382(5) . ?
C5_11 H5_11 0.9500 . ?
C6_11 H6_11 0.9500 . ?
C1_12 C2_12 1.376(5) . ?
C1_12 C3_12 1.380(5) 2_755 ?
C1_12 H1_12 0.9500 . ?
C2_12 C3_12 1.376(4) . ?
C2_12 H2_12 0.9500 . ?
C3_12 H3_12 0.9500 . ?
C1_13 C6_13 1.4000 . ?
C1_13 C2_13 1.4000 . ?
C1_13 H1_13 0.9500 . ?
C2_13 C3_13 1.4000 . ?
C2_13 H2_13 0.9500 . ?
C3_13 C4_13 1.4000 . ?
C3_13 H3_13 0.9500 . ?
C4_13 C5_13 1.3999 . ?
C4_13 H4_13 0.9500 . ?
C5_13 C6_13 1.4000 . ?
C5_13 H5_13 0.9500 . ?
C6_13 H6_13 0.9500 . ?
C1_113 C2_113 1.3165 . ?
C1_113 C6_113 1.4135 . ?
C1_113 H1_113 0.9500 . ?
C2_113 C3_113 1.3755 . ?
C2_113 H2_113 0.9500 . ?
C3_113 C4_113 1.4010 . ?
C3_113 H3_113 0.9500 . ?
C4_113 C5_113 1.4171 . ?
C4_113 H4_113 0.9500 . ?
C5_113 C6_113 1.4011 . ?
C5_113 H5_113 0.9500 . ?
C6_113 H6_113 0.9500 . ?
C1_15 C6_15 1.4000 . ?
C1_15 C2_15 1.4000 . ?
C1_15 H1_15 0.9500 . ?
C2_15 C3_15 1.3999 . ?
C2_15 H2_15 0.9500 . ?
C3_15 C4_15 1.4000 . ?
C3_15 H3_15 0.9500 . ?
C4_15 C5_15 1.4001 . ?
C4_15 H4_15 0.9500 . ?
C5_15 C6_15 1.4000 . ?
C5_15 H5_15 0.9500 . ?
C6_15 H6_15 0.9500 . ?
C1_115 C2_115 1.4000 . ?
C1_115 C6_115 1.4000 . ?
C1_115 H1_115 0.9500 . ?
C2_115 C3_115 1.3999 . ?
C2_115 H2_115 0.9500 . ?
C3_115 C4_115 1.4001 . ?
C3_115 H3_115 0.9500 . ?
C4_115 C5_115 1.4000 . ?
C4_115 H4_115 0.9500 . ?
C5_115 C6_115 1.4000 . ?
C5_115 H5_115 0.9500 . ?
C6_115 H6_115 0.9500 . ?
C1_16 C6_16 1.349(14) . ?
C1_16 C2_16 1.451(14) . ?
C1_16 H1_16 0.9500 . ?
C2_16 C3_16 1.408(11) . ?
C2_16 H2_16 0.9500 . ?
C3_16 C4_16 1.360(11) . ?
C3_16 H3_16 0.9500 . ?
C4_16 C5_16 1.377(16) . ?
C4_16 H4_16 0.9500 . ?
C5_16 C6_16 1.361(14) . ?
C5_16 H5_16 0.9500 . ?
C6_16 H6_16 0.9500 . ?
C1_116 C2_116 1.36(2) . ?
C1_116 C6_116 1.460(19) . ?
C1_116 H1_116 0.9500 . ?
C2_116 C3_116 1.367(17) . ?
C2_116 H2_116 0.9500 . ?
C3_116 C4_116 1.359(19) . ?
C3_116 H3_116 0.9500 . ?
C4_116 C5_116 1.362(13) . ?
C4_116 H4_116 0.9500 . ?
C5_116 C6_116 1.403(13) . ?
C5_116 H5_116 0.9500 . ?
C6_116 H6_116 0.9500 . ?

loop_
_geom_torsion_atom_site_label_1
_geom_torsion_atom_site_label_2
_geom_torsion_atom_site_label_3
_geom_torsion_atom_site_label_4
_geom_torsion
_geom_torsion_site_symmetry_1
_geom_torsion_site_symmetry_2
_geom_torsion_site_symmetry_3
_geom_torsion_site_symmetry_4
_geom_torsion_publ_flag
B1_1 B1_1 N2_1 N1_1 -177.5(3) 2_756 . . . ?
Br2_1 B1_1 N2_1 N1_1 2.0(5) . . . . ?
C1_4 P1_2 C1_2 C2_2 73.3(2) . . . . ?
C1_3 P1_2 C1_2 C2_2 179.91(14) . . . . ?
C1_14 P1_2 C1_2 C2_2 77.61(19) . . . . ?
W1_1 P1_2 C1_2 C2_2 -50.39(16) . . . . ?
P1_2 C1_2 C2_2 P2_2 54.27(19) . . . . ?
C1_5 P2_2 C2_2 C1_2 90.94(18) . . . . ?
C1_6 P2_2 C2_2 C1_2 -160.80(17) . . . . ?
W1_1 P2_2 C2_2 C1_2 -34.11(18) . . . . ?
C1_7 P3_2 C3_2 C4_2 100.26(19) . . . . ?
C1_8 P3_2 C3_2 C4_2 -156.16(18) . . . . ?
W1_1 P3_2 C3_2 C4_2 -25.2(2) . . . . ?
P3_2 C3_2 C4_2 P4_2 49.8(2) . . . . ?
C1_110 P4_2 C4_2 C3_2 -170.3(6) . . . . ?
C1_9 P4_2 C4_2 C3_2 79.13(19) . . . . ?
C1_10 P4_2 C4_2 C3_2 -176.5(6) . . . . ?
W1_1 P4_2 C4_2 C3_2 -51.07(18) . . . . ?
C1_4 P1_2 C1_3 C6_3 -46.44(14) . . . . ?
C1_2 P1_2 C1_3 C6_3 -153.36(10) . . . . ?
C1_14 P1_2 C1_3 C6_3 -50.11(14) . . . . ?
W1_1 P1_2 C1_3 C6_3 86.58(9) . . . . ?
C1_4 P1_2 C1_3 C2_3 138.92(14) . . . . ?
C1_2 P1_2 C1_3 C2_3 31.99(12) . . . . ?
C1_14 P1_2 C1_3 C2_3 135.25(14) . . . . ?
W1_1 P1_2 C1_3 C2_3 -88.07(9) . . . . ?
C6_3 C1_3 C2_3 C3_3 0.0 . . . . ?
P1_2 C1_3 C2_3 C3_3 174.59(11) . . . . ?
C1_3 C2_3 C3_3 C4_3 0.0 . . . . ?
C2_3 C3_3 C4_3 C5_3 0.0 . . . . ?
C3_3 C4_3 C5_3 C6_3 0.0 . . . . ?
C4_3 C5_3 C6_3 C1_3 0.0 . . . . ?
C2_3 C1_3 C6_3 C5_3 0.0 . . . . ?
P1_2 C1_3 C6_3 C5_3 -174.69(11) . . . . ?
C1_3 P1_2 C1_4 C2_4 -81.0(3) . . . . ?
C1_2 P1_2 C1_4 C2_4 25.1(3) . . . . ?
W1_1 P1_2 C1_4 C2_4 142.8(2) . . . . ?
C1_3 P1_2 C1_4 C6_4 97.6(2) . . . . ?
C1_2 P1_2 C1_4 C6_4 -156.4(2) . . . . ?
W1_1 P1_2 C1_4 C6_4 -38.7(3) . . . . ?
C6_4 C1_4 C2_4 C3_4 -2.0 . . . . ?
P1_2 C1_4 C2_4 C3_4 176.6(3) . . . . ?
C1_4 C2_4 C3_4 C4_4 1.9 . . . . ?
C2_4 C3_4 C4_4 C5_4 -0.9 . . . . ?
C3_4 C4_4 C5_4 C6_4 0.0 . . . . ?
C4_4 C5_4 C6_4 C1_4 0.0 . . . . ?
C2_4 C1_4 C6_4 C5_4 1.0 . . . . ?
P1_2 C1_4 C6_4 C5_4 -177.7(3) . . . . ?
C1_3 P1_2 C1_14 C6_14 134.8(2) . . . . ?
C1_2 P1_2 C1_14 C6_14 -120.8(3) . . . . ?
W1_1 P1_2 C1_14 C6_14 -2.3(3) . . . . ?
C1_3 P1_2 C1_14 C2_14 -46.9(2) . . . . ?
C1_2 P1_2 C1_14 C2_14 57.6(2) . . . . ?
W1_1 P1_2 C1_14 C2_14 176.00(18) . . . . ?
C6_14 C1_14 C2_14 C3_14 -0.7 . . . . ?
P1_2 C1_14 C2_14 C3_14 -179.0(3) . . . . ?
C1_14 C2_14 C3_14 C4_14 0.1 . . . . ?
C2_14 C3_14 C4_14 C5_14 -0.5 . . . . ?
C3_14 C4_14 C5_14 C6_14 1.4 . . . . ?
C2_14 C1_14 C6_14 C5_14 1.6 . . . . ?
P1_2 C1_14 C6_14 C5_14 179.9(3) . . . . ?
C4_14 C5_14 C6_14 C1_14 -2.0 . . . . ?
C1_6 P2_2 C1_5 C2_5 68.1(2) . . . . ?
C2_2 P2_2 C1_5 C2_5 171.8(2) . . . . ?
W1_1 P2_2 C1_5 C2_5 -67.3(2) . . . . ?
C1_6 P2_2 C1_5 C6_5 -118.4(2) . . . . ?
C2_2 P2_2 C1_5 C6_5 -14.8(2) . . . . ?
W1_1 P2_2 C1_5 C6_5 106.1(2) . . . . ?
C6_5 C1_5 C2_5 C3_5 -0.1(4) . . . . ?
P2_2 C1_5 C2_5 C3_5 173.7(2) . . . . ?
C1_5 C2_5 C3_5 C4_5 -1.1(4) . . . . ?
C2_5 C3_5 C4_5 C5_5 1.0(5) . . . . ?
C3_5 C4_5 C5_5 C6_5 0.4(5) . . . . ?
C4_5 C5_5 C6_5 C1_5 -1.6(5) . . . . ?
C2_5 C1_5 C6_5 C5_5 1.4(4) . . . . ?
P2_2 C1_5 C6_5 C5_5 -172.0(2) . . . . ?
C1_5 P2_2 C1_6 C6_6 1.1(2) . . . . ?
C2_2 P2_2 C1_6 C6_6 -105.9(2) . . . . ?
W1_1 P2_2 C1_6 C6_6 134.51(19) . . . . ?
C1_5 P2_2 C1_6 C2_6 -179.38(18) . . . . ?
C2_2 P2_2 C1_6 C2_6 73.6(2) . . . . ?
W1_1 P2_2 C1_6 C2_6 -46.0(2) . . . . ?
C6_6 C1_6 C2_6 C3_6 -0.3(4) . . . . ?
P2_2 C1_6 C2_6 C3_6 -179.9(2) . . . . ?
C1_6 C2_6 C3_6 C4_6 0.6(4) . . . . ?
C2_6 C3_6 C4_6 C5_6 -0.1(4) . . . . ?
C3_6 C4_6 C5_6 C6_6 -0.5(4) . . . . ?
C2_6 C1_6 C6_6 C5_6 -0.3(4) . . . . ?
P2_2 C1_6 C6_6 C5_6 179.2(2) . . . . ?
C4_6 C5_6 C6_6 C1_6 0.7(4) . . . . ?
C1_8 P3_2 C1_7 C6_7 109.7(2) . . . . ?
C3_2 P3_2 C1_7 C6_7 -147.8(2) . . . . ?
W1_1 P3_2 C1_7 C6_7 -27.2(2) . . . . ?
C1_8 P3_2 C1_7 C2_7 -65.8(2) . . . . ?
C3_2 P3_2 C1_7 C2_7 36.7(2) . . . . ?
W1_1 P3_2 C1_7 C2_7 157.33(19) . . . . ?
C6_7 C1_7 C2_7 C3_7 -1.0(4) . . . . ?
P3_2 C1_7 C2_7 C3_7 174.5(2) . . . . ?
C1_7 C2_7 C3_7 C4_7 -0.2(5) . . . . ?
C2_7 C3_7 C4_7 C5_7 1.0(5) . . . . ?
C3_7 C4_7 C5_7 C6_7 -0.5(5) . . . . ?
C2_7 C1_7 C6_7 C5_7 1.4(4) . . . . ?
P3_2 C1_7 C6_7 C5_7 -174.2(2) . . . . ?
C4_7 C5_7 C6_7 C1_7 -0.7(4) . . . . ?
C1_7 P3_2 C1_8 C2_8 -14.8(2) . . . . ?
C3_2 P3_2 C1_8 C2_8 -121.3(2) . . . . ?
W1_1 P3_2 C1_8 C2_8 117.87(19) . . . . ?
C1_7 P3_2 C1_8 C6_8 164.9(2) . . . . ?
C3_2 P3_2 C1_8 C6_8 58.4(2) . . . . ?
W1_1 P3_2 C1_8 C6_8 -62.4(2) . . . . ?
C6_8 C1_8 C2_8 C3_8 -1.8(4) . . . . ?
P3_2 C1_8 C2_8 C3_8 178.0(2) . . . . ?
C1_8 C2_8 C3_8 C4_8 0.1(4) . . . . ?
C2_8 C3_8 C4_8 C5_8 1.4(4) . . . . ?
C3_8 C4_8 C5_8 C6_8 -1.2(5) . . . . ?
C4_8 C5_8 C6_8 C1_8 -0.6(4) . . . . ?
C2_8 C1_8 C6_8 C5_8 2.0(4) . . . . ?
P3_2 C1_8 C6_8 C5_8 -177.7(2) . . . . ?
C1_110 P4_2 C1_9 C6_9 -96.9(6) . . . . ?
C4_2 P4_2 C1_9 C6_9 7.3(3) . . . . ?
C1_10 P4_2 C1_9 C6_9 -102.4(5) . . . . ?
W1_1 P4_2 C1_9 C6_9 127.1(2) . . . . ?
C1_110 P4_2 C1_9 C2_9 82.2(6) . . . . ?
C4_2 P4_2 C1_9 C2_9 -173.7(2) . . . . ?
C1_10 P4_2 C1_9 C2_9 76.6(5) . . . . ?
W1_1 P4_2 C1_9 C2_9 -53.8(2) . . . . ?
C6_9 C1_9 C2_9 C3_9 2.0(4) . . . . ?
P4_2 C1_9 C2_9 C3_9 -177.1(2) . . . . ?
C1_9 C2_9 C3_9 C4_9 -2.6(4) . . . . ?
C2_9 C3_9 C4_9 C5_9 1.2(5) . . . . ?
C3_9 C4_9 C5_9 C6_9 0.9(6) . . . . ?
C4_9 C5_9 C6_9 C1_9 -1.5(6) . . . . ?
C2_9 C1_9 C6_9 C5_9 0.1(5) . . . . ?
P4_2 C1_9 C6_9 C5_9 179.1(3) . . . . ?
C4_2 P4_2 C1_10 C2_10 -106.3(12) . . . . ?
C1_9 P4_2 C1_10 C2_10 1.5(14) . . . . ?
W1_1 P4_2 C1_10 C2_10 135.2(12) . . . . ?
C4_2 P4_2 C1_10 C6_10 76.9(11) . . . . ?
C1_9 P4_2 C1_10 C6_10 -175.2(9) . . . . ?
W1_1 P4_2 C1_10 C6_10 -41.5(11) . . . . ?
C6_10 C1_10 C2_10 C3_10 -0.3(18) . . . . ?
P4_2 C1_10 C2_10 C3_10 -176.8(8) . . . . ?
C1_10 C2_10 C3_10 C4_10 1.6(14) . . . . ?
C2_10 C3_10 C4_10 C5_10 -2.4(12) . . . . ?
C3_10 C4_10 C5_10 C6_10 1.9(12) . . . . ?
C2_10 C1_10 C6_10 C5_10 -0.2(18) . . . . ?
P4_2 C1_10 C6_10 C5_10 176.6(6) . . . . ?
C4_10 C5_10 C6_10 C1_10 -0.6(12) . . . . ?
C4_2 P4_2 C1_110 C2_110 -132.6(13) . . . . ?
C1_9 P4_2 C1_110 C2_110 -24.6(15) . . . . ?
W1_1 P4_2 C1_110 C2_110 114.9(13) . . . . ?
C4_2 P4_2 C1_110 C6_110 51.0(14) . . . . ?
C1_9 P4_2 C1_110 C6_110 159.0(11) . . . . ?
W1_1 P4_2 C1_110 C6_110 -61.4(14) . . . . ?
C6_110 C1_110 C2_110 C3_110 3(2) . . . . ?
P4_2 C1_110 C2_110 C3_110 -173.5(9) . . . . ?
C1_110 C2_110 C3_110 C4_110 -0.2(15) . . . . ?
C2_110 C3_110 C4_110 C5_110 -1.8(12) . . . . ?
C3_110 C4_110 C5_110 C6_110 0.9(11) . . . . ?
C4_110 C5_110 C6_110 C1_110 2.0(13) . . . . ?
C2_110 C1_110 C6_110 C5_110 -3.8(19) . . . . ?
P4_2 C1_110 C6_110 C5_110 172.7(8) . . . . ?
C6_11 C1_11 C2_11 C3_11 -1.8(5) . . . . ?
C1_11 C2_11 C3_11 C4_11 0.6(5) . . . . ?
C2_11 C3_11 C4_11 C5_11 0.6(5) . . . . ?
C3_11 C4_11 C5_11 C6_11 -0.6(5) . . . . ?
C2_11 C1_11 C6_11 C5_11 1.7(5) . . . . ?
C4_11 C5_11 C6_11 C1_11 -0.5(5) . . . . ?
C3_12 C1_12 C2_12 C3_12 0.3(6) 2_755 . . . ?
C1_12 C2_12 C3_12 C1_12 -0.3(6) . . . 2_755 ?
C6_13 C1_13 C2_13 C3_13 0.0 . . . . ?
C1_13 C2_13 C3_13 C4_13 0.0 . . . . ?
C2_13 C3_13 C4_13 C5_13 0.0 . . . . ?
C3_13 C4_13 C5_13 C6_13 0.0 . . . . ?
C4_13 C5_13 C6_13 C1_13 0.0 . . . . ?
C2_13 C1_13 C6_13 C5_13 0.0 . . . . ?
C6_113 C1_113 C2_113 C3_113 1.5 . . . . ?
C1_113 C2_113 C3_113 C4_113 -7.3 . . . . ?
C2_113 C3_113 C4_113 C5_113 12.0 . . . . ?
C3_113 C4_113 C5_113 C6_113 -10.9 . . . . ?
C4_113 C5_113 C6_113 C1_113 5.5 . . . . ?
C2_113 C1_113 C6_113 C5_113 -0.8 . . . . ?
C6_15 C1_15 C2_15 C3_15 0.0 . . . . ?
C1_15 C2_15 C3_15 C4_15 0.0 . . . . ?
C2_15 C3_15 C4_15 C5_15 0.0 . . . . ?
C3_15 C4_15 C5_15 C6_15 0.0 . . . . ?
C2_15 C1_15 C6_15 C5_15 0.0 . . . . ?
C4_15 C5_15 C6_15 C1_15 0.0 . . . . ?
C6_115 C1_115 C2_115 C3_115 0.0 . . . . ?
C1_115 C2_115 C3_115 C4_115 0.0 . . . . ?
C2_115 C3_115 C4_115 C5_115 0.0 . . . . ?
C3_115 C4_115 C5_115 C6_115 0.0 . . . . ?
C4_115 C5_115 C6_115 C1_115 0.0 . . . . ?
C2_115 C1_115 C6_115 C5_115 0.0 . . . . ?
C6_16 C1_16 C2_16 C3_16 0.3(14) . . . . ?
C1_16 C2_16 C3_16 C4_16 -0.2(11) . . . . ?
C2_16 C3_16 C4_16 C5_16 0.4(12) . . . . ?
C3_16 C4_16 C5_16 C6_16 -0.8(15) . . . . ?
C2_16 C1_16 C6_16 C5_16 -0.7(15) . . . . ?
C4_16 C5_16 C6_16 C1_16 0.9(15) . . . . ?
C6_116 C1_116 C2_116 C3_116 -0.9(18) . . . . ?
C1_116 C2_116 C3_116 C4_116 -0.4(19) . . . . ?
C2_116 C3_116 C4_116 C5_116 0.8(19) . . . . ?
C3_116 C4_116 C5_116 C6_116 0.2(16) . . . . ?
C4_116 C5_116 C6_116 C1_116 -1.6(15) . . . . ?
C2_116 C1_116 C6_116 C5_116 2.0(18) . . . . ?
